data_4065317
loop_
_publ_author_name
'Holzhacker, Christian'
'Standfest-Hauser, Christina M.'
'Puchberger, Michael'
'Mereiter, Kurt'
'Veiros, Luis F.'
'Calhorda, Maria Jos\'e'
'Carvalho, Maria Deus'
'Ferreira, Liliana P.'
'Godinho, Margarida'
'Hartl, Franti\<sek'
'Kirchner, Karl'

_publ_section_title
;
 Reversible Addition of CO to Coordinatively Unsaturated High-Spin
 Iron(II) Complexes
;
_journal_issue 24
_journal_name_full Organometallics
_journal_page_first 6587
_journal_paper_doi 10.1021/om200711q
_journal_volume 30
_journal_year 2011
_chemical_formula_moiety 'C22 H38 Cl Fe N4 O2 P2, Cl'
_chemical_formula_sum 'C22 H38 Cl2 Fe N4 O2 P2'
_chemical_formula_weight 579.25
_chemical_name_common '1531 [FeCl(OPN-iPr)2]Cl at 100K'
_chemical_name_systematic
; 
 ? 
;
_space_group_IT_number 4
_symmetry_cell_setting monoclinic
_symmetry_space_group_name_Hall 'P 2yb'
_symmetry_space_group_name_H-M 'P 1 21 1'
_atom_sites_solution_hydrogens geom
_atom_sites_solution_primary direct
_atom_sites_solution_secondary difmap
_audit_creation_method SHELXL-97
_cell_angle_alpha 90.00
_cell_angle_beta 90.4050(10)
_cell_angle_gamma 90.00
_cell_formula_units_Z 2
_cell_length_a 10.5712(2)
_cell_length_b 10.7944(2)
_cell_length_c 12.3258(2)
_cell_measurement_reflns_used 9359
_cell_measurement_temperature 100(2)
_cell_measurement_theta_max 30.11
_cell_measurement_theta_min 2.51
_cell_volume 1406.46(4)
_computing_cell_refinement 'Bruker SAINT'
_computing_data_collection 'Bruker APEX2'
_computing_data_reduction 'Bruker SAINT'
_computing_molecular_graphics 'Bruker SHELXTL'
_computing_publication_material 'Bruker SHELXTL'
_computing_structure_refinement 'SHELXL-97 (Sheldrick, 2008)'
_computing_structure_solution 'SHELXS-97 (Sheldrick, 2008)'
_diffrn_ambient_temperature 100(2)
_diffrn_measured_fraction_theta_full 0.998
_diffrn_measured_fraction_theta_max 0.998
_diffrn_measurement_device_type 'Bruker Kappa APEX-II CCD'
_diffrn_measurement_method '\f and \w scans'
_diffrn_radiation_monochromator graphite
_diffrn_radiation_source 'fine-focus sealed tube'
_diffrn_radiation_type MoK\a
_diffrn_radiation_wavelength 0.71073
_diffrn_reflns_av_R_equivalents 0.0227
_diffrn_reflns_av_sigmaI/netI 0.0168
_diffrn_reflns_limit_h_max 14
_diffrn_reflns_limit_h_min -14
_diffrn_reflns_limit_k_max 15
_diffrn_reflns_limit_k_min -15
_diffrn_reflns_limit_l_max 17
_diffrn_reflns_limit_l_min -17
_diffrn_reflns_number 35974
_diffrn_reflns_theta_full 30.00
_diffrn_reflns_theta_max 30.00
_diffrn_reflns_theta_min 2.51
_exptl_absorpt_coefficient_mu 0.865
_exptl_absorpt_correction_T_max 0.82
_exptl_absorpt_correction_T_min 0.73
_exptl_absorpt_correction_type multi-scan
_exptl_absorpt_process_details 'program SADABS'
_exptl_crystal_colour colourless
_exptl_crystal_density_diffrn 1.368
_exptl_crystal_density_method 'not measured'
_exptl_crystal_description prism
_exptl_crystal_F_000 608
_exptl_crystal_size_max 0.48
_exptl_crystal_size_mid 0.32
_exptl_crystal_size_min 0.24
_refine_diff_density_max 0.544
_refine_diff_density_min -0.220
_refine_diff_density_rms 0.049
_refine_ls_abs_structure_details 'Flack H D (1983), Acta Cryst. A39, 876-881'
_refine_ls_abs_structure_Flack 0.018(6)
_refine_ls_extinction_method none
_refine_ls_goodness_of_fit_ref 1.052
_refine_ls_hydrogen_treatment mixed
_refine_ls_matrix_type full
_refine_ls_number_parameters 312
_refine_ls_number_reflns 8144
_refine_ls_number_restraints 1
_refine_ls_restrained_S_all 1.052
_refine_ls_R_factor_all 0.0205
_refine_ls_R_factor_gt 0.0199
_refine_ls_shift/su_max 0.001
_refine_ls_shift/su_mean 0.000
_refine_ls_structure_factor_coef Fsqd
_refine_ls_weighting_details 'calc w=1/[\s^2^(Fo^2^)+(0.0327P)^2^+0.2830P] where P=(Fo^2^+2Fc^2^)/3'
_refine_ls_weighting_scheme calc
_refine_ls_wR_factor_gt 0.0531
_refine_ls_wR_factor_ref 0.0536
_reflns_number_gt 7998
_reflns_number_total 8144
_reflns_threshold_expression >2sigma(I)
_cod_data_source_file om200711q_si_001.cif
_cod_data_source_block 7a-1531
_cod_depositor_comments
;
The following automatic conversions were performed:

'_symmetry_cell_setting' value 'Monoclinic' changed to 'monoclinic'
according to /home/saulius/struct/CIF-dictionaries/cif_core.dic
dictionary named 'cif_core.dic' version 2.4.1 from 2010-06-29.

Automatic conversion script
Id: cif_fix_values 1715 2011-07-08 13:25:40Z adriana 
;
_cod_original_sg_symbol_H-M P2(1)
_cod_database_code 4065317

loop_
_symmetry_equiv_pos_as_xyz
'x, y, z'
'-x, y+1/2, -z'

loop_
_atom_site_label
_atom_site_type_symbol
_atom_site_fract_x
_atom_site_fract_y
_atom_site_fract_z
_atom_site_U_iso_or_equiv
_atom_site_adp_type
_atom_site_occupancy
_atom_site_symmetry_multiplicity
_atom_site_calc_flag
_atom_site_refinement_flags
Fe1 Fe 0.206034(15) 0.202007(15) 0.247477(13) 0.01357(4) Uani 1 1 d .
Cl1 Cl 0.28093(3) 0.00000(3) 0.23231(3) 0.02051(6) Uani 1 1 d .
Cl2 Cl 0.72671(2) 0.54359(3) 0.23222(2) 0.01630(5) Uani 1 1 d .
P1 P -0.07153(3) 0.23396(3) 0.33887(2) 0.01378(6) Uani 1 1 d .
P2 P 0.37658(3) 0.42207(3) 0.15471(2) 0.01363(6) Uani 1 1 d .
O1 O 0.06603(7) 0.20192(10) 0.35823(7) 0.01759(15) Uani 1 1 d .
O2 O 0.28301(9) 0.31818(9) 0.14137(7) 0.01839(17) Uani 1 1 d .
N1 N 0.05345(9) 0.20202(11) 0.11781(8) 0.01576(17) Uani 1 1 d .
N2 N -0.09303(10) 0.31066(10) 0.22374(8) 0.01585(18) Uani 1 1 d .
H2N H -0.1335(17) 0.3714(19) 0.2281(14) 0.019 Uiso 1 1 d .
N3 N 0.34093(10) 0.27725(10) 0.37411(8) 0.01616(19) Uani 1 1 d .
N4 N 0.47192(10) 0.39708(10) 0.25987(8) 0.01526(18) Uani 1 1 d .
H4N H 0.5385(17) 0.4331(18) 0.2589(14) 0.018 Uiso 1 1 d .
C1 C -0.04535(11) 0.27920(11) 0.12190(9) 0.0145(2) Uani 1 1 d .
C2 C -0.10051(12) 0.33203(12) 0.02916(10) 0.0182(2) Uani 1 1 d .
H2 H -0.1689 0.3887 0.0351 0.022 Uiso 1 1 calc R
C3 C -0.05312(13) 0.29976(14) -0.07142(10) 0.0215(2) Uani 1 1 d .
H3 H -0.0885 0.3341 -0.1358 0.026 Uiso 1 1 calc R
C4 C 0.04698(12) 0.21631(13) -0.07696(10) 0.0204(2) Uani 1 1 d .
H4 H 0.0801 0.1914 -0.1450 0.024 Uiso 1 1 calc R
C5 C 0.09712(11) 0.17054(12) 0.01860(10) 0.0179(2) Uani 1 1 d .
H5 H 0.1658 0.1140 0.0146 0.021 Uiso 1 1 calc R
C6 C -0.13065(12) 0.33943(12) 0.44019(10) 0.0181(2) Uani 1 1 d .
H6 H -0.2168 0.3680 0.4173 0.022 Uiso 1 1 calc R
C7 C -0.04355(13) 0.45284(14) 0.44877(11) 0.0244(3) Uani 1 1 d .
H7A H -0.0737 0.5077 0.5064 0.037 Uiso 1 1 calc R
H7B H -0.0441 0.4976 0.3796 0.037 Uiso 1 1 calc R
H7C H 0.0428 0.4257 0.4658 0.037 Uiso 1 1 calc R
C8 C -0.14157(15) 0.27355(15) 0.55016(11) 0.0278(3) Uani 1 1 d .
H8A H -0.0582 0.2429 0.5727 0.042 Uiso 1 1 calc R
H8B H -0.2004 0.2037 0.5435 0.042 Uiso 1 1 calc R
H8C H -0.1731 0.3319 0.6045 0.042 Uiso 1 1 calc R
C9 C -0.16789(11) 0.09521(12) 0.33884(10) 0.0171(2) Uani 1 1 d .
H9 H -0.1603 0.0577 0.4128 0.021 Uiso 1 1 calc R
C10 C -0.11925(13) -0.00139(14) 0.25774(12) 0.0247(3) Uani 1 1 d .
H10A H -0.1679 -0.0781 0.2654 0.037 Uiso 1 1 calc R
H10B H -0.0296 -0.0182 0.2724 0.037 Uiso 1 1 calc R
H10C H -0.1292 0.0305 0.1837 0.037 Uiso 1 1 calc R
C11 C -0.30806(12) 0.12593(14) 0.32053(12) 0.0239(3) Uani 1 1 d .
H11A H -0.3184 0.1690 0.2510 0.036 Uiso 1 1 calc R
H11B H -0.3378 0.1793 0.3794 0.036 Uiso 1 1 calc R
H11C H -0.3575 0.0491 0.3195 0.036 Uiso 1 1 calc R
C12 C 0.43779(11) 0.35731(11) 0.36329(9) 0.0144(2) Uani 1 1 d .
C13 C 0.50947(11) 0.39964(12) 0.45218(10) 0.0172(2) Uani 1 1 d .
H13 H 0.5756 0.4580 0.4419 0.021 Uiso 1 1 calc R
C14 C 0.48298(12) 0.35564(13) 0.55479(10) 0.0199(2) Uani 1 1 d .
H14 H 0.5311 0.3824 0.6158 0.024 Uiso 1 1 calc R
C15 C 0.38424(12) 0.27112(14) 0.56707(10) 0.0222(2) Uani 1 1 d .
H15 H 0.3642 0.2383 0.6364 0.027 Uiso 1 1 calc R
C16 C 0.31653(12) 0.23652(13) 0.47593(10) 0.0201(2) Uani 1 1 d .
H16 H 0.2482 0.1804 0.4851 0.024 Uiso 1 1 calc R
C17 C 0.29536(12) 0.56845(12) 0.17503(10) 0.0178(2) Uani 1 1 d .
H17 H 0.2693 0.6014 0.1024 0.021 Uiso 1 1 calc R
C18 C 0.17524(13) 0.54625(15) 0.24208(12) 0.0254(3) Uani 1 1 d .
H18A H 0.1983 0.5079 0.3115 0.038 Uiso 1 1 calc R
H18B H 0.1179 0.4912 0.2020 0.038 Uiso 1 1 calc R
H18C H 0.1330 0.6255 0.2554 0.038 Uiso 1 1 calc R
C19 C 0.38254(14) 0.66380(13) 0.22945(12) 0.0232(2) Uani 1 1 d .
H19A H 0.3417 0.7453 0.2283 0.035 Uiso 1 1 calc R
H19B H 0.4626 0.6680 0.1901 0.035 Uiso 1 1 calc R
H19C H 0.3990 0.6390 0.3047 0.035 Uiso 1 1 calc R
C20 C 0.48077(11) 0.43306(12) 0.04018(9) 0.0175(2) Uani 1 1 d .
H20 H 0.5400 0.5041 0.0519 0.021 Uiso 1 1 calc R
C21 C 0.40352(14) 0.45661(15) -0.06378(11) 0.0258(3) Uani 1 1 d .
H21A H 0.4606 0.4610 -0.1259 0.039 Uiso 1 1 calc R
H21B H 0.3576 0.5351 -0.0571 0.039 Uiso 1 1 calc R
H21C H 0.3431 0.3889 -0.0747 0.039 Uiso 1 1 calc R
C22 C 0.55797(14) 0.31382(14) 0.03041(11) 0.0257(3) Uani 1 1 d .
H22A H 0.5006 0.2431 0.0220 0.039 Uiso 1 1 calc R
H22B H 0.6097 0.3027 0.0960 0.039 Uiso 1 1 calc R
H22C H 0.6131 0.3192 -0.0330 0.039 Uiso 1 1 calc R

loop_
_atom_site_aniso_label
_atom_site_aniso_U_11
_atom_site_aniso_U_22
_atom_site_aniso_U_33
_atom_site_aniso_U_23
_atom_site_aniso_U_13
_atom_site_aniso_U_12
Fe1 0.01267(7) 0.01243(8) 0.01561(7) 0.00087(6) 0.00018(5) -0.00022(6)
Cl1 0.02226(13) 0.01172(12) 0.02752(14) -0.00047(10) -0.00232(10) 0.00437(10)
Cl2 0.01202(10) 0.01573(12) 0.02119(12) 0.00018(10) 0.00344(9) 0.00147(9)
P1 0.01302(12) 0.01474(14) 0.01359(12) -0.00020(10) 0.00063(9) 0.00047(10)
P2 0.01443(12) 0.01324(13) 0.01321(12) 0.00128(10) -0.00007(9) -0.00064(10)
O1 0.0138(3) 0.0229(4) 0.0161(3) 0.0007(3) 0.0001(3) 0.0013(4)
O2 0.0199(4) 0.0182(4) 0.0170(4) 0.0019(3) -0.0026(3) -0.0055(3)
N1 0.0157(4) 0.0149(4) 0.0167(4) -0.0016(4) -0.0008(3) 0.0013(4)
N2 0.0178(5) 0.0147(5) 0.0151(4) 0.0005(4) 0.0010(3) 0.0040(4)
N3 0.0165(4) 0.0158(5) 0.0161(4) 0.0025(4) -0.0012(3) -0.0009(4)
N4 0.0130(4) 0.0175(5) 0.0153(4) 0.0029(4) -0.0012(3) -0.0023(4)
C1 0.0151(5) 0.0129(5) 0.0154(5) -0.0004(4) -0.0001(4) -0.0010(4)
C2 0.0175(5) 0.0191(6) 0.0181(5) 0.0029(4) -0.0008(4) 0.0020(4)
C3 0.0212(6) 0.0261(7) 0.0173(5) 0.0027(5) -0.0007(4) 0.0007(5)
C4 0.0204(5) 0.0239(7) 0.0170(5) -0.0029(5) 0.0017(4) -0.0001(5)
C5 0.0163(5) 0.0182(6) 0.0193(5) -0.0042(4) -0.0001(4) 0.0001(4)
C6 0.0176(5) 0.0202(6) 0.0164(5) -0.0025(4) 0.0022(4) 0.0009(4)
C7 0.0247(6) 0.0239(7) 0.0247(6) -0.0089(5) 0.0015(5) -0.0030(5)
C8 0.0359(7) 0.0309(8) 0.0169(6) -0.0003(5) 0.0068(5) 0.0032(6)
C9 0.0153(5) 0.0159(6) 0.0202(5) 0.0017(4) -0.0006(4) -0.0005(4)
C10 0.0258(6) 0.0174(6) 0.0310(7) -0.0045(5) 0.0028(5) -0.0021(5)
C11 0.0161(5) 0.0229(6) 0.0325(7) 0.0010(5) -0.0024(5) -0.0013(5)
C12 0.0141(5) 0.0129(5) 0.0162(5) 0.0012(4) -0.0002(4) 0.0026(4)
C13 0.0148(5) 0.0184(6) 0.0185(5) -0.0003(4) -0.0010(4) -0.0001(4)
C14 0.0190(5) 0.0235(6) 0.0173(5) 0.0001(4) -0.0028(4) 0.0012(5)
C15 0.0213(6) 0.0287(7) 0.0165(5) 0.0045(5) -0.0004(4) -0.0017(5)
C16 0.0182(5) 0.0230(6) 0.0189(5) 0.0060(5) -0.0006(4) -0.0026(4)
C17 0.0187(5) 0.0166(6) 0.0181(5) 0.0009(4) -0.0003(4) 0.0033(4)
C18 0.0198(5) 0.0273(7) 0.0291(6) -0.0016(5) 0.0042(5) 0.0043(5)
C19 0.0269(6) 0.0155(6) 0.0272(6) -0.0028(5) 0.0000(5) 0.0016(5)
C20 0.0185(5) 0.0188(6) 0.0153(5) 0.0013(4) 0.0012(4) -0.0012(4)
C21 0.0284(6) 0.0333(8) 0.0157(5) 0.0042(5) -0.0005(5) 0.0012(5)
C22 0.0275(6) 0.0262(7) 0.0235(6) -0.0025(5) 0.0049(5) 0.0063(5)

loop_
_atom_type_symbol
_atom_type_description
_atom_type_scat_dispersion_real
_atom_type_scat_dispersion_imag
_atom_type_scat_source
C C 0.0033 0.0016 'International Tables Vol C Tables 4.2.6.8 and 6.1.1.4'
H H 0.0000 0.0000 'International Tables Vol C Tables 4.2.6.8 and 6.1.1.4'
N N 0.0061 0.0033 'International Tables Vol C Tables 4.2.6.8 and 6.1.1.4'
O O 0.0106 0.0060 'International Tables Vol C Tables 4.2.6.8 and 6.1.1.4'
P P 0.1023 0.0942 'International Tables Vol C Tables 4.2.6.8 and 6.1.1.4'
Cl Cl 0.1484 0.1585 'International Tables Vol C Tables 4.2.6.8 and 6.1.1.4'
Fe Fe 0.3463 0.8444 'International Tables Vol C Tables 4.2.6.8 and 6.1.1.4'

loop_
_geom_angle_atom_site_label_1
_geom_angle_atom_site_label_2
_geom_angle_atom_site_label_3
_geom_angle
O2 Fe1 O1 138.52(4)
O2 Fe1 N3 88.19(4)
O1 Fe1 N3 89.72(4)
O2 Fe1 N1 80.13(4)
O1 Fe1 N1 87.44(3)
N3 Fe1 N1 158.73(4)
O2 Fe1 Cl1 113.37(3)
O1 Fe1 Cl1 107.76(3)
N3 Fe1 Cl1 100.31(3)
N1 Fe1 Cl1 100.63(3)
O1 P1 N2 112.05(5)
O1 P1 C6 111.86(5)
N2 P1 C6 103.37(6)
O1 P1 C9 110.56(6)
N2 P1 C9 109.83(6)
C6 P1 C9 108.92(6)
O2 P2 N4 111.09(5)
O2 P2 C20 111.65(6)
N4 P2 C20 104.58(5)
O2 P2 C17 110.65(6)
N4 P2 C17 108.60(6)
C20 P2 C17 110.07(6)
P1 O1 Fe1 126.97(5)
P2 O2 Fe1 132.06(5)
C1 N1 C5 117.52(10)
C1 N1 Fe1 121.76(8)
C5 N1 Fe1 113.09(7)
C1 N2 P1 126.83(9)
C1 N2 H2N 117.7(13)
P1 N2 H2N 115.4(13)
C12 N3 C16 116.69(11)
C12 N3 Fe1 129.73(8)
C16 N3 Fe1 113.56(8)
C12 N4 P2 127.20(8)
C12 N4 H4N 113.2(12)
P2 N4 H4N 115.9(13)
N1 C1 N2 118.16(10)
N1 C1 C2 122.92(11)
N2 C1 C2 118.90(11)
C3 C2 C1 118.49(12)
C3 C2 H2 120.8
C1 C2 H2 120.8
C2 C3 C4 119.12(12)
C2 C3 H3 120.4
C4 C3 H3 120.4
C5 C4 C3 118.52(11)
C5 C4 H4 120.7
C3 C4 H4 120.7
N1 C5 C4 123.37(11)
N1 C5 H5 118.3
C4 C5 H5 118.3
C7 C6 C8 110.94(11)
C7 C6 P1 109.89(9)
C8 C6 P1 110.31(10)
C7 C6 H6 108.5
C8 C6 H6 108.5
P1 C6 H6 108.5
C6 C7 H7A 109.5
C6 C7 H7B 109.5
H7A C7 H7B 109.5
C6 C7 H7C 109.5
H7A C7 H7C 109.5
H7B C7 H7C 109.5
C6 C8 H8A 109.5
C6 C8 H8B 109.5
H8A C8 H8B 109.5
C6 C8 H8C 109.5
H8A C8 H8C 109.5
H8B C8 H8C 109.5
C11 C9 C10 112.24(11)
C11 C9 P1 111.35(9)
C10 C9 P1 111.76(9)
C11 C9 H9 107.0
C10 C9 H9 107.0
P1 C9 H9 107.0
C9 C10 H10A 109.5
C9 C10 H10B 109.5
H10A C10 H10B 109.5
C9 C10 H10C 109.5
H10A C10 H10C 109.5
H10B C10 H10C 109.5
C9 C11 H11A 109.5
C9 C11 H11B 109.5
H11A C11 H11B 109.5
C9 C11 H11C 109.5
H11A C11 H11C 109.5
H11B C11 H11C 109.5
N3 C12 N4 119.31(10)
N3 C12 C13 122.54(11)
N4 C12 C13 118.12(11)
C14 C13 C12 119.38(12)
C14 C13 H13 120.3
C12 C13 H13 120.3
C13 C14 C15 118.74(11)
C13 C14 H14 120.6
C15 C14 H14 120.6
C16 C15 C14 118.23(12)
C16 C15 H15 120.9
C14 C15 H15 120.9
N3 C16 C15 124.39(12)
N3 C16 H16 117.8
C15 C16 H16 117.8
C19 C17 C18 111.44(11)
C19 C17 P2 111.17(9)
C18 C17 P2 109.34(9)
C19 C17 H17 108.3
C18 C17 H17 108.3
P2 C17 H17 108.3
C17 C18 H18A 109.5
C17 C18 H18B 109.5
H18A C18 H18B 109.5
C17 C18 H18C 109.5
H18A C18 H18C 109.5
H18B C18 H18C 109.5
C17 C19 H19A 109.5
C17 C19 H19B 109.5
H19A C19 H19B 109.5
C17 C19 H19C 109.5
H19A C19 H19C 109.5
H19B C19 H19C 109.5
C22 C20 C21 110.77(11)
C22 C20 P2 109.64(9)
C21 C20 P2 109.90(9)
C22 C20 H20 108.8
C21 C20 H20 108.8
P2 C20 H20 108.8
C20 C21 H21A 109.5
C20 C21 H21B 109.5
H21A C21 H21B 109.5
C20 C21 H21C 109.5
H21A C21 H21C 109.5
H21B C21 H21C 109.5
C20 C22 H22A 109.5
C20 C22 H22B 109.5
H22A C22 H22B 109.5
C20 C22 H22C 109.5
H22A C22 H22C 109.5
H22B C22 H22C 109.5

loop_
_geom_bond_atom_site_label_1
_geom_bond_atom_site_label_2
_geom_bond_distance
Fe1 O2 1.9900(9)
Fe1 O1 2.0206(8)
Fe1 N3 2.2578(11)
Fe1 N1 2.2627(10)
Fe1 Cl1 2.3278(3)
P1 O1 1.5120(8)
P1 N2 1.6572(11)
P1 C6 1.8049(13)
P1 C9 1.8112(13)
P2 O2 1.5036(9)
P2 N4 1.6584(11)
P2 C20 1.8006(12)
P2 C17 1.8165(13)
N1 C1 1.3372(15)
N1 C5 1.3535(15)
N2 C1 1.3978(15)
N2 H2N 0.79(2)
N3 C12 1.3473(15)
N3 C16 1.3563(15)
N4 C12 1.3949(15)
N4 H4N 0.804(19)
C1 C2 1.4009(16)
C2 C3 1.3850(18)
C2 H2 0.9500
C3 C4 1.3917(18)
C3 H3 0.9500
C4 C5 1.3797(17)
C4 H4 0.9500
C5 H5 0.9500
C6 C7 1.5349(19)
C6 C8 1.5357(19)
C6 H6 1.0000
C7 H7A 0.9800
C7 H7B 0.9800
C7 H7C 0.9800
C8 H8A 0.9800
C8 H8B 0.9800
C8 H8C 0.9800
C9 C11 1.5336(17)
C9 C10 1.5357(19)
C9 H9 1.0000
C10 H10A 0.9800
C10 H10B 0.9800
C10 H10C 0.9800
C11 H11A 0.9800
C11 H11B 0.9800
C11 H11C 0.9800
C12 C13 1.4041(16)
C13 C14 1.3815(17)
C13 H13 0.9500
C14 C15 1.3954(19)
C14 H14 0.9500
C15 C16 1.3793(18)
C15 H15 0.9500
C16 H16 0.9500
C17 C19 1.5330(19)
C17 C18 1.5387(18)
C17 H17 1.0000
C18 H18A 0.9800
C18 H18B 0.9800
C18 H18C 0.9800
C19 H19A 0.9800
C19 H19B 0.9800
C19 H19C 0.9800
C20 C22 1.5292(19)
C20 C21 1.5358(18)
C20 H20 1.0000
C21 H21A 0.9800
C21 H21B 0.9800
C21 H21C 0.9800
C22 H22A 0.9800
C22 H22B 0.9800
C22 H22C 0.9800

loop_
_geom_hbond_atom_site_label_D
_geom_hbond_atom_site_label_H
_geom_hbond_atom_site_label_A
_geom_hbond_distance_DH
_geom_hbond_distance_HA
_geom_hbond_distance_DA
_geom_hbond_angle_DHA
_geom_hbond_site_symmetry_A
N2 H2N Cl2 0.79(2) 2.37(2) 3.1570(11) 174.0(18) 1_455
N4 H4N Cl2 0.804(19) 2.345(19) 3.1440(11) 172.5(17) .

loop_
_geom_torsion_atom_site_label_1
_geom_torsion_atom_site_label_2
_geom_torsion_atom_site_label_3
_geom_torsion_atom_site_label_4
_geom_torsion
N2 P1 O1 Fe1 -17.07(9)
C6 P1 O1 Fe1 -132.62(7)
C9 P1 O1 Fe1 105.80(8)
O2 Fe1 O1 P1 55.30(10)
N3 Fe1 O1 P1 142.26(8)
N1 Fe1 O1 P1 -16.65(8)
Cl1 Fe1 O1 P1 -117.00(7)
N4 P2 O2 Fe1 28.61(10)
C20 P2 O2 Fe1 144.93(7)
C17 P2 O2 Fe1 -92.10(8)
O1 Fe1 O2 P2 79.34(9)
N3 Fe1 O2 P2 -8.19(8)
N1 Fe1 O2 P2 153.95(9)
Cl1 Fe1 O2 P2 -108.64(7)
O2 Fe1 N1 C1 -93.12(10)
O1 Fe1 N1 C1 47.14(10)
N3 Fe1 N1 C1 -35.49(16)
Cl1 Fe1 N1 C1 154.73(9)
O2 Fe1 N1 C5 55.60(9)
O1 Fe1 N1 C5 -164.14(10)
N3 Fe1 N1 C5 113.23(12)
Cl1 Fe1 N1 C5 -56.54(9)
O1 P1 N2 C1 48.53(12)
C6 P1 N2 C1 169.14(10)
C9 P1 N2 C1 -74.75(12)
O2 Fe1 N3 C12 -6.58(11)
O1 Fe1 N3 C12 -145.15(11)
N1 Fe1 N3 C12 -62.93(16)
Cl1 Fe1 N3 C12 106.85(10)
O2 Fe1 N3 C16 171.60(10)
O1 Fe1 N3 C16 33.04(10)
N1 Fe1 N3 C16 115.25(12)
Cl1 Fe1 N3 C16 -74.97(9)
O2 P2 N4 C12 -45.45(12)
C20 P2 N4 C12 -166.04(11)
C17 P2 N4 C12 76.46(12)
C5 N1 C1 N2 178.79(11)
Fe1 N1 C1 N2 -33.79(15)
C5 N1 C1 C2 -2.94(18)
Fe1 N1 C1 C2 144.47(10)
P1 N2 C1 N1 -19.73(17)
P1 N2 C1 C2 161.94(10)
N1 C1 C2 C3 2.12(19)
N2 C1 C2 C3 -179.63(12)
C1 C2 C3 C4 0.1(2)
C2 C3 C4 C5 -1.3(2)
C1 N1 C5 C4 1.66(19)
Fe1 N1 C5 C4 -148.50(11)
C3 C4 C5 N1 0.4(2)
O1 P1 C6 C7 52.53(11)
N2 P1 C6 C7 -68.21(10)
C9 P1 C6 C7 175.04(9)
O1 P1 C6 C8 -70.10(11)
N2 P1 C6 C8 169.16(9)
C9 P1 C6 C8 52.41(11)
O1 P1 C9 C11 179.39(9)
N2 P1 C9 C11 -56.46(11)
C6 P1 C9 C11 56.09(11)
O1 P1 C9 C10 -54.20(10)
N2 P1 C9 C10 69.96(10)
C6 P1 C9 C10 -177.49(9)
C16 N3 C12 N4 176.45(11)
Fe1 N3 C12 N4 -5.42(17)
C16 N3 C12 C13 -1.28(18)
Fe1 N3 C12 C13 176.85(9)
P2 N4 C12 N3 34.50(17)
P2 N4 C12 C13 -147.67(10)
N3 C12 C13 C14 1.86(19)
N4 C12 C13 C14 -175.90(11)
C12 C13 C14 C15 -0.75(19)
C13 C14 C15 C16 -0.8(2)
C12 N3 C16 C15 -0.4(2)
Fe1 N3 C16 C15 -178.80(11)
C14 C15 C16 N3 1.4(2)
O2 P2 C17 C19 158.93(9)
N4 P2 C17 C19 36.76(10)
C20 P2 C17 C19 -77.18(10)
O2 P2 C17 C18 35.48(10)
N4 P2 C17 C18 -86.70(10)
C20 P2 C17 C18 159.36(9)
O2 P2 C20 C22 -62.12(10)
N4 P2 C20 C22 58.10(10)
C17 P2 C20 C22 174.58(9)
O2 P2 C20 C21 59.86(11)
N4 P2 C20 C21 -179.93(10)
C17 P2 C20 C21 -63.44(11)
